data_4083547
loop_
_publ_author_name
'Mairychov\'a, Barbora'
'\<St\<epni\<cka, Petr'
'R\.u\<zi\<cka, Ale\<s'
'Dost\'al, Libor'
'Jambor, Roman'

_publ_section_title
;
 Reactivity Studies on an Intramolecularly Coordinated Organotin(IV)
 Carbonate
;
_journal_issue 12
_journal_name_full Organometallics
_journal_page_first 3021
_journal_paper_doi 10.1021/om5002759
_journal_volume 33
_journal_year 2014
_chemical_formula_moiety 'C36 H52 N4 O4 Sn2, 2(C H F3 O3 S),5(C H2 Cl2)'
_chemical_formula_sum 'C43 H64 Cl10 F6 N4 O10 S2 Sn2'
_chemical_formula_weight 1566.98
_chemical_name_systematic
;
 ?
;
_space_group_crystal_system orthorhombic
_space_group_IT_number 60
_space_group_name_Hall '-P 2n 2ab'
_space_group_name_H-M_alt 'P b c n'
_symmetry_space_group_name_Hall '-P 2n 2ab'
_symmetry_space_group_name_H-M 'P b c n'
_atom_sites_solution_hydrogens difmap
_audit_creation_method SHELXL-97
_cell_angle_alpha 90
_cell_angle_beta 90
_cell_angle_gamma 90
_cell_formula_units_Z 4
_cell_length_a 14.5610(7)
_cell_length_b 17.3500(17)
_cell_length_c 24.531(3)
_cell_measurement_reflns_used 44891
_cell_measurement_temperature 150(1)
_cell_measurement_theta_max 27.5
_cell_measurement_theta_min 1
_cell_volume 6197.3(10)
_computing_cell_refinement 'COLLECT and DENZO'
_computing_data_collection 'COLLECT (Hooft, 1998) and DENZO (Otwinowski & Minor, 1997)'
_computing_data_reduction 'COLLECT and DENZO'
_computing_molecular_graphics 'PLATON (Spek, 2003)'
_computing_publication_material 'SHELXL-97 (Sheldrick, 2008)'
_computing_structure_refinement 'SHELXL-2013 (Sheldrick, 2013)'
_computing_structure_solution 'SIR92 (Altomare et al., 1994)'
_diffrn_ambient_temperature 150(1)
_diffrn_detector_area_resol_mean 9.091
_diffrn_measured_fraction_theta_full 0.995
_diffrn_measured_fraction_theta_max 0.992
_diffrn_measurement_device_type 'Bruker Nonius KappaCCD area detector'
_diffrn_measurement_method '\f and \w scans to fill the Ewald sphere'
_diffrn_radiation_monochromator graphite
_diffrn_radiation_source 'fine-focus sealed tube'
_diffrn_radiation_type MoK\a
_diffrn_radiation_wavelength 0.71073
_diffrn_reflns_av_R_equivalents 0.0719
_diffrn_reflns_av_unetI/netI 0.0393
_diffrn_reflns_Laue_measured_fraction_full 0.995
_diffrn_reflns_Laue_measured_fraction_max 0.992
_diffrn_reflns_limit_h_max 18
_diffrn_reflns_limit_h_min -18
_diffrn_reflns_limit_k_max 21
_diffrn_reflns_limit_k_min -22
_diffrn_reflns_limit_l_max 31
_diffrn_reflns_limit_l_min -29
_diffrn_reflns_number 44705
_diffrn_reflns_point_group_measured_fraction_full 0.995
_diffrn_reflns_point_group_measured_fraction_max 0.992
_diffrn_reflns_theta_full 25.242
_diffrn_reflns_theta_max 27.499
_diffrn_reflns_theta_min 1.660
_diffrn_standards_number 0
_exptl_absorpt_coefficient_mu 1.375
_exptl_absorpt_correction_T_max 0.824
_exptl_absorpt_correction_T_min 0.699
_exptl_absorpt_correction_type integration
_exptl_absorpt_process_details
;
Gaussian integration (Coppens, 1970)
;
_exptl_crystal_colour colourless
_exptl_crystal_density_diffrn 1.679
_exptl_crystal_description block
_exptl_crystal_F_000 3144
_exptl_crystal_size_max 0.38
_exptl_crystal_size_mid 0.30
_exptl_crystal_size_min 0.22
_refine_diff_density_max 2.030
_refine_diff_density_min -3.611
_refine_diff_density_rms 0.205
_refine_ls_extinction_coef 0.00109(16)
_refine_ls_extinction_expression Fc^*^=kFc[1+0.001xFc^2^\l^3^/sin(2\q)]^-1/4^
_refine_ls_extinction_method SHELXL
_refine_ls_goodness_of_fit_ref 1.180
_refine_ls_hydrogen_treatment mixed
_refine_ls_matrix_type full
_refine_ls_number_parameters 349
_refine_ls_number_reflns 7063
_refine_ls_number_restraints 1
_refine_ls_restrained_S_all 1.180
_refine_ls_R_factor_all 0.1163
_refine_ls_R_factor_gt 0.0913
_refine_ls_shift/su_max 0.013
_refine_ls_shift/su_mean 0.001
_refine_ls_structure_factor_coef Fsqd
_refine_ls_weighting_details 'w=1/[\s^2^(Fo^2^)+(0.0604P)^2^+136.9976P] where P=(Fo^2^+2Fc^2^)/3'
_refine_ls_weighting_scheme calc
_refine_ls_wR_factor_gt 0.2286
_refine_ls_wR_factor_ref 0.2485
_reflns_Friedel_coverage 0.000
_reflns_number_gt 5406
_reflns_number_total 7063
_reflns_threshold_expression 'I > 2\s(I)'
_cod_data_source_file om5002759_si_001.cif
_cod_data_source_block compound8
_cod_depositor_comments 'Adding full bibliography for 4083545--4083549.cif.'
_cod_original_cell_volume 6197.3(11)
_cod_database_code 4083547
_shelx_space_group_comment
;
The symmetry employed for this shelxl refinement is uniquely defined
by the following loop, which should always be used as a source of
symmetry information in preference to the above space-group names.
They are only intended as comments.
;
_shelxl_version_number SHELXL-97

loop_
_space_group_symop_operation_xyz
'x, y, z'
'-x+1/2, -y+1/2, z+1/2'
'x+1/2, -y+1/2, -z'
'-x, y, -z+1/2'
'-x, -y, -z'
'x-1/2, y-1/2, -z-1/2'
'-x-1/2, y-1/2, z'
'x, -y, z-1/2'

loop_
_atom_site_label
_atom_site_type_symbol
_atom_site_fract_x
_atom_site_fract_y
_atom_site_fract_z
_atom_site_U_iso_or_equiv
_atom_site_adp_type
_atom_site_occupancy
_atom_site_site_symmetry_order
_atom_site_calc_flag
_atom_site_refinement_flags_posn
_atom_site_refinement_flags_adp
_atom_site_refinement_flags_occupancy
Sn1 Sn 0.40143(4) 0.31252(4) 0.29035(2) 0.0225(2) Uani 1 1 d . . .
O31 O 0.2657(4) 0.3193(4) 0.2672(3) 0.0305(14) Uani 1 1 d D . .
H31 H 0.2468 0.2854 0.2401 -1.200 Uiso 1 1 d DR U .
O32 O 0.4471(4) 0.3094(4) 0.2096(2) 0.0254(12) Uani 1 1 d . . .
N1 N 0.4054(5) 0.3363(5) 0.3911(3) 0.0293(17) Uani 1 1 d . . .
N2 N 0.2415(6) 0.4452(5) 0.2105(3) 0.0299(17) Uani 1 1 d . . .
H2 H 0.2483 0.3963 0.2322 0.036 Uiso 1 1 d R U .
C5 C 0.3947(6) 0.5705(6) 0.2759(5) 0.032(2) Uani 1 1 d . . .
H5 H 0.3794 0.6077 0.2502 0.039 Uiso 1 1 d R U .
C13 C 0.3919(7) 0.1956(6) 0.3158(4) 0.032(2) Uani 1 1 d . . .
C6 C 0.3801(6) 0.4919(6) 0.2621(4) 0.0289(19) Uani 1 1 d . . .
C1 C 0.4055(6) 0.4373(5) 0.3034(5) 0.034(2) Uani 1 1 d . . .
C17 C 0.4627(7) 0.0776(6) 0.3467(4) 0.038(2) Uani 1 1 d . . .
H17 H 0.5147 0.0467 0.3486 0.046 Uiso 1 1 d R U .
C3 C 0.4512(7) 0.5413(6) 0.3616(4) 0.034(2) Uani 1 1 d . . .
H3 H 0.4744 0.5572 0.3951 0.041 Uiso 1 1 d R U .
C14 C 0.3096(7) 0.1676(6) 0.3381(4) 0.034(2) Uani 1 1 d . . .
H14 H 0.2567 0.1971 0.3339 0.040 Uiso 1 1 d R U .
C7 C 0.4648(7) 0.4050(6) 0.3932(4) 0.032(2) Uani 1 1 d . . .
H7A H 0.5280 0.3890 0.3877 0.039 Uiso 1 1 d R U .
H7B H 0.4605 0.4292 0.4287 0.039 Uiso 1 1 d R U .
C2 C 0.4387(6) 0.4616(5) 0.3498(4) 0.030(2) Uani 1 1 d . . .
C10 C 0.3378(6) 0.4730(6) 0.2068(4) 0.0285(19) Uani 1 1 d . . .
H10A H 0.3394 0.5186 0.1840 0.034 Uiso 1 1 d R U .
H10B H 0.3755 0.4338 0.1895 0.034 Uiso 1 1 d R U .
C18 C 0.4679(7) 0.1467(6) 0.3203(4) 0.033(2) Uani 1 1 d . . .
H18 H 0.5233 0.1624 0.3051 0.039 Uiso 1 1 d R U .
C12 C 0.1784(7) 0.4983(7) 0.2378(4) 0.038(2) Uani 1 1 d . . .
H12A H 0.1661 0.5410 0.2140 0.046 Uiso 1 1 d R U .
H12B H 0.2056 0.5168 0.2709 0.046 Uiso 1 1 d R U .
H12C H 0.1220 0.4722 0.2461 0.046 Uiso 1 1 d R U .
C8 C 0.4418(9) 0.2746(7) 0.4268(4) 0.044(3) Uani 1 1 d . . .
H8A H 0.5002 0.2575 0.4132 0.052 Uiso 1 1 d R U .
H8B H 0.3996 0.2321 0.4272 0.052 Uiso 1 1 d R U .
H8C H 0.4492 0.2941 0.4632 0.052 Uiso 1 1 d R U .
C4 C 0.4270(7) 0.5945(6) 0.3224(5) 0.036(2) Uani 1 1 d . . .
H4 H 0.4349 0.6469 0.3289 0.044 Uiso 1 1 d R U .
C15 C 0.3050(8) 0.0979(6) 0.3659(4) 0.039(2) Uani 1 1 d . . .
H15 H 0.2494 0.0825 0.3810 0.046 Uiso 1 1 d R U .
C16 C 0.3802(8) 0.0526(7) 0.3716(4) 0.041(2) Uani 1 1 d . . .
H16 H 0.3775 0.0063 0.3907 0.049 Uiso 1 1 d R U .
C11 C 0.2061(8) 0.4250(6) 0.1555(4) 0.040(2) Uani 1 1 d . . .
H11A H 0.1988 0.4713 0.1345 0.048 Uiso 1 1 d R U .
H11B H 0.1478 0.3998 0.1591 0.048 Uiso 1 1 d R U .
H11C H 0.2485 0.3912 0.1373 0.048 Uiso 1 1 d R U .
C9 C 0.3107(7) 0.3559(7) 0.4078(4) 0.040(2) Uani 1 1 d . . .
H9A H 0.3124 0.3839 0.4415 0.048 Uiso 1 1 d R U .
H9B H 0.2764 0.3091 0.4127 0.048 Uiso 1 1 d R U .
H9C H 0.2817 0.3868 0.3803 0.048 Uiso 1 1 d R U .
S1 S 0.2615(2) 0.19401(16) 0.13967(11) 0.0400(6) Uani 1 1 d . . .
Cl5 Cl -0.0327(3) 0.3340(3) 0.1937(3) 0.119(2) Uani 1 1 d . . .
Cl2 Cl 0.3718(4) 0.3059(4) -0.0386(2) 0.116(2) Uani 1 1 d . . .
Cl1 Cl 0.3507(5) 0.4558(4) 0.0111(3) 0.124(2) Uani 1 1 d . . .
O33 O 0.3233(5) 0.2566(4) 0.1279(3) 0.0378(16) Uani 1 1 d . . .
H33 H 0.3766 0.2526 0.1508 0.045 Uiso 1 1 d R U .
Cl4 Cl 0.3546(7) 0.0317(5) 0.0106(3) 0.165(4) Uani 1 1 d . . .
F2 F 0.2126(7) 0.1983(6) 0.0381(3) 0.074(3) Uani 1 1 d . . .
O35 O 0.2985(8) 0.1190(5) 0.1313(5) 0.075(3) Uani 1 1 d . . .
F3 F 0.1148(7) 0.1460(6) 0.0895(4) 0.095(3) Uani 1 1 d . . .
O34 O 0.2088(8) 0.2045(6) 0.1883(4) 0.072(3) Uani 1 1 d . . .
F1 F 0.1350(7) 0.2695(6) 0.0881(5) 0.098(4) Uani 1 1 d . . .
Cl3 Cl 0.4834(9) 0.1268(6) -0.0407(4) 0.215(6) Uani 1 1 d . . .
C19 C 0.1763(9) 0.2020(8) 0.0868(5) 0.052(3) Uani 1 1 d . . .
C20 C 0.3021(18) 0.3656(14) 0.0064(9) 0.118(9) Uani 1 1 d . . .
H20A H 0.3033 0.3417 0.0421 0.141 Uiso 1 1 d R U .
H20B H 0.2387 0.3672 -0.0058 0.141 Uiso 1 1 d R U .
C22 C 0.0000 0.2777(14) 0.2500 0.116(13) Uani 1 2 d S T P
H22 H 0.0510 0.2448 0.2398 0.139 Uiso 1 1 d R U .
C21 C 0.4325(18) 0.1077(16) 0.0168(11) 0.125(9) Uani 1 1 d . . .
H21A H 0.4011 0.1532 0.0304 0.150 Uiso 1 1 d R U .
H21B H 0.4775 0.0923 0.0439 0.150 Uiso 1 1 d R U .

loop_
_atom_site_aniso_label
_atom_site_aniso_U_11
_atom_site_aniso_U_22
_atom_site_aniso_U_33
_atom_site_aniso_U_23
_atom_site_aniso_U_13
_atom_site_aniso_U_12
Sn1 0.0199(3) 0.0281(3) 0.0196(3) 0.0014(2) 0.0007(2) 0.0010(2)
O31 0.024(3) 0.037(4) 0.031(3) 0.001(3) -0.002(3) -0.004(3)
O32 0.021(3) 0.032(3) 0.023(3) 0.003(3) 0.000(2) -0.002(3)
N1 0.027(4) 0.038(4) 0.023(4) 0.004(3) 0.000(3) 0.002(3)
N2 0.029(4) 0.030(4) 0.030(4) 0.000(3) 0.000(3) 0.005(3)
C5 0.021(4) 0.026(4) 0.050(6) 0.003(4) 0.015(4) 0.002(4)
C13 0.030(5) 0.034(5) 0.031(5) 0.005(4) -0.003(4) 0.001(4)
C6 0.022(4) 0.043(5) 0.022(4) 0.002(4) 0.006(3) -0.007(4)
C1 0.007(4) 0.025(4) 0.070(7) 0.007(5) 0.007(4) 0.001(3)
C17 0.031(5) 0.040(5) 0.043(6) 0.000(5) -0.008(4) 0.000(4)
C3 0.032(5) 0.041(5) 0.030(5) -0.007(4) -0.003(4) -0.004(4)
C14 0.034(5) 0.038(5) 0.029(5) 0.004(4) 0.000(4) -0.001(4)
C7 0.033(5) 0.037(5) 0.027(5) -0.004(4) -0.002(4) -0.001(4)
C2 0.024(4) 0.030(5) 0.038(5) 0.005(4) 0.016(4) 0.002(4)
C10 0.026(4) 0.035(5) 0.024(4) 0.007(4) -0.001(4) 0.002(4)
C18 0.029(5) 0.037(5) 0.032(5) 0.000(4) 0.000(4) 0.003(4)
C12 0.029(5) 0.051(6) 0.034(5) -0.001(5) 0.004(4) 0.000(5)
C8 0.061(7) 0.044(6) 0.026(5) 0.008(4) -0.002(5) 0.006(5)
C4 0.033(5) 0.028(5) 0.048(6) -0.002(4) 0.007(5) -0.002(4)
C15 0.036(5) 0.041(6) 0.039(6) 0.000(5) 0.001(5) -0.011(5)
C16 0.048(6) 0.041(6) 0.034(5) 0.008(5) -0.003(5) -0.001(5)
C11 0.044(6) 0.040(6) 0.036(5) -0.001(4) -0.010(5) 0.005(5)
C9 0.031(5) 0.054(7) 0.036(5) -0.004(5) 0.014(4) 0.001(5)
S1 0.0518(16) 0.0346(13) 0.0337(12) 0.0049(11) -0.0104(11) -0.0147(12)
Cl5 0.066(3) 0.084(3) 0.206(7) 0.014(4) 0.042(4) 0.004(2)
Cl2 0.100(4) 0.140(5) 0.108(4) 0.066(4) -0.041(3) -0.039(4)
Cl1 0.136(5) 0.125(5) 0.112(4) 0.050(4) -0.032(4) -0.040(4)
O33 0.036(4) 0.046(4) 0.031(4) 0.003(3) -0.008(3) -0.010(3)
Cl4 0.204(8) 0.155(7) 0.135(6) -0.057(5) 0.063(6) -0.074(6)
F2 0.092(6) 0.097(7) 0.033(4) 0.002(4) -0.018(4) -0.020(5)
O35 0.095(8) 0.038(5) 0.090(8) 0.002(5) -0.035(7) 0.003(5)
F3 0.083(7) 0.107(8) 0.096(7) 0.010(6) -0.029(6) -0.063(6)
O34 0.104(8) 0.076(7) 0.035(4) -0.001(4) 0.015(5) -0.050(6)
F1 0.074(6) 0.097(7) 0.123(9) -0.023(7) -0.044(6) 0.030(6)
Cl3 0.275(13) 0.196(9) 0.174(9) -0.035(7) 0.105(9) -0.107(9)
C19 0.045(7) 0.062(8) 0.049(7) 0.003(6) -0.012(5) -0.013(6)
C20 0.134(19) 0.14(2) 0.081(13) 0.038(13) 0.010(13) -0.064(16)
C22 0.14(3) 0.049(13) 0.16(3) 0.000 0.09(2) 0.000
C21 0.107(18) 0.14(2) 0.12(2) -0.007(17) 0.017(16) -0.010(17)

loop_
_atom_type_symbol
_atom_type_description
_atom_type_scat_dispersion_real
_atom_type_scat_dispersion_imag
_atom_type_scat_source
C C 0.0033 0.0016 'International Tables Vol C Tables 4.2.6.8 and 6.1.1.4'
H H 0.0000 0.0000 'International Tables Vol C Tables 4.2.6.8 and 6.1.1.4'
O O 0.0106 0.0060 'International Tables Vol C Tables 4.2.6.8 and 6.1.1.4'
N N 0.0061 0.0033 'International Tables Vol C Tables 4.2.6.8 and 6.1.1.4'
S S 0.1246 0.1234 'International Tables Vol C Tables 4.2.6.8 and 6.1.1.4'
F F 0.0171 0.0103 'International Tables Vol C Tables 4.2.6.8 and 6.1.1.4'
Cl Cl 0.1484 0.1585 'International Tables Vol C Tables 4.2.6.8 and 6.1.1.4'
Sn Sn -0.6537 1.4246 'International Tables Vol C Tables 4.2.6.8 and 6.1.1.4'

loop_
_exptl_crystal_face_index_h
_exptl_crystal_face_index_k
_exptl_crystal_face_index_l
_exptl_crystal_face_perp_dist
-1 1 0 0.090
1 -1 0 0.151
1 1 0 0.172
-1 -1 0 0.147
0 0 1 0.044
0 0 -1 0.111

loop_
_geom_angle_atom_site_label_1
_geom_angle_atom_site_label_2
_geom_angle_atom_site_label_3
_geom_angle
_geom_angle_site_symmetry_1
_geom_angle_site_symmetry_3
O31 Sn1 O32 92.6(2) . .
O31 Sn1 C13 94.2(3) . .
O32 Sn1 C13 105.9(3) . .
O31 Sn1 C1 90.5(3) . .
O32 Sn1 C1 98.9(3) . .
C13 Sn1 C1 154.4(4) . .
O31 Sn1 O32 163.9(2) . 4_655
O32 Sn1 O32 71.5(3) . 4_655
C13 Sn1 O32 92.4(3) . 4_655
C1 Sn1 O32 89.8(3) . 4_655
O31 Sn1 N1 106.5(3) . .
O32 Sn1 N1 158.7(2) . .
C13 Sn1 N1 82.4(3) . .
C1 Sn1 N1 72.1(4) . .
O32 Sn1 N1 88.9(2) 4_655 .
Sn1 O31 H31 116.4 . .
Sn1 O32 Sn1 108.4(3) . 4_655
C7 N1 C8 110.7(8) . .
C7 N1 C9 110.6(8) . .
C8 N1 C9 109.6(8) . .
C7 N1 Sn1 100.5(5) . .
C8 N1 Sn1 118.2(6) . .
C9 N1 Sn1 106.9(6) . .
C12 N2 C10 114.7(8) . .
C12 N2 C11 110.3(8) . .
C10 N2 C11 110.3(8) . .
C12 N2 H2 110.5 . .
C10 N2 H2 102.3 . .
C11 N2 H2 108.4 . .
C4 C5 C6 124.8(10) . .
C4 C5 H5 117.3 . .
C6 C5 H5 117.9 . .
C18 C13 C14 115.8(9) . .
C18 C13 Sn1 123.4(7) . .
C14 C13 Sn1 120.0(7) . .
C5 C6 C1 115.2(9) . .
C5 C6 C10 118.6(9) . .
C1 C6 C10 126.2(9) . .
C2 C1 C6 119.9(9) . .
C2 C1 Sn1 117.1(7) . .
C6 C1 Sn1 122.8(8) . .
C18 C17 C16 121.4(10) . .
C18 C17 H17 119.0 . .
C16 C17 H17 119.5 . .
C4 C3 C2 118.5(9) . .
C4 C3 H3 120.6 . .
C2 C3 H3 120.9 . .
C15 C14 C13 122.2(10) . .
C15 C14 H14 119.5 . .
C13 C14 H14 118.3 . .
N1 C7 C2 110.8(8) . .
N1 C7 H7A 108.7 . .
C2 C7 H7A 109.3 . .
N1 C7 H7B 110.1 . .
C2 C7 H7B 109.8 . .
H7A C7 H7B 108.1 . .
C1 C2 C3 122.4(9) . .
C1 C2 C7 120.1(9) . .
C3 C2 C7 117.4(9) . .
N2 C10 C6 113.3(7) . .
N2 C10 H10A 108.8 . .
C6 C10 H10A 109.2 . .
N2 C10 H10B 109.5 . .
C6 C10 H10B 108.1 . .
H10A C10 H10B 107.8 . .
C17 C18 C13 121.7(10) . .
C17 C18 H18 119.7 . .
C13 C18 H18 118.5 . .
N2 C12 H12A 108.9 . .
N2 C12 H12B 109.8 . .
H12A C12 H12B 109.5 . .
N2 C12 H12C 109.8 . .
H12A C12 H12C 109.5 . .
H12B C12 H12C 109.4 . .
N1 C8 H8A 109.5 . .
N1 C8 H8B 109.4 . .
H8A C8 H8B 109.5 . .
N1 C8 H8C 109.6 . .
H8A C8 H8C 109.4 . .
H8B C8 H8C 109.4 . .
C5 C4 C3 119.2(10) . .
C5 C4 H4 120.5 . .
C3 C4 H4 120.3 . .
C16 C15 C14 121.1(10) . .
C16 C15 H15 119.8 . .
C14 C15 H15 119.2 . .
C15 C16 C17 117.6(10) . .
C15 C16 H16 121.2 . .
C17 C16 H16 121.2 . .
N2 C11 H11A 109.1 . .
N2 C11 H11B 109.3 . .
H11A C11 H11B 109.4 . .
N2 C11 H11C 110.1 . .
H11A C11 H11C 109.4 . .
H11B C11 H11C 109.5 . .
N1 C9 H9A 109.4 . .
N1 C9 H9B 109.0 . .
H9A C9 H9B 109.5 . .
N1 C9 H9C 110.1 . .
H9A C9 H9C 109.5 . .
H9B C9 H9C 109.4 . .
O35 S1 O34 116.1(7) . .
O35 S1 O33 115.1(6) . .
O34 S1 O33 114.0(5) . .
O35 S1 C19 103.1(6) . .
O34 S1 C19 102.8(7) . .
O33 S1 C19 103.2(5) . .
S1 O33 H33 109.4 . .
F2 C19 F1 104.4(12) . .
F2 C19 F3 106.5(11) . .
F1 C19 F3 110.1(12) . .
F2 C19 S1 112.0(9) . .
F1 C19 S1 111.4(9) . .
F3 C19 S1 112.0(10) . .
Cl1 C20 Cl2 109.1(12) . .
Cl1 C20 H20A 108.8 . .
Cl2 C20 H20A 107.1 . .
Cl1 C20 H20B 112.7 . .
Cl2 C20 H20B 111.1 . .
H20A C20 H20B 107.9 . .
Cl5 C22 Cl5 112.4(14) . 4
Cl5 C22 H22 109.4 . .
Cl5 C22 H22 108.8 4 .
Cl3 C21 Cl4 112.0(16) . .
Cl3 C21 H21A 110.3 . .
Cl4 C21 H21A 109.7 . .
Cl3 C21 H21B 110.0 . .
Cl4 C21 H21B 106.9 . .
H21A C21 H21B 107.8 . .

loop_
_geom_bond_atom_site_label_1
_geom_bond_atom_site_label_2
_geom_bond_distance
_geom_bond_site_symmetry_2
Sn1 O31 2.060(6) .
Sn1 O32 2.091(6) .
Sn1 C13 2.128(10) .
Sn1 C1 2.190(10) .
Sn1 O32 2.207(6) 4_655
Sn1 N1 2.505(8) .
O31 H31 0.9293 .
O32 Sn1 2.206(6) 4_655
N1 C7 1.475(13) .
N1 C8 1.481(13) .
N1 C9 1.478(12) .
N2 C12 1.463(13) .
N2 C10 1.486(12) .
N2 C11 1.488(12) .
N2 H2 1.0065 .
C5 C4 1.301(16) .
C5 C6 1.422(14) .
C5 H5 0.9294 .
C13 C18 1.398(13) .
C13 C14 1.404(14) .
C6 C1 1.434(14) .
C6 C10 1.526(13) .
C1 C2 1.307(15) .
C17 C18 1.364(15) .
C17 C16 1.415(15) .
C17 H17 0.9289 .
C3 C4 1.379(15) .
C3 C2 1.424(14) .
C3 H3 0.9303 .
C14 C15 1.391(15) .
C14 H14 0.9305 .
C7 C2 1.497(14) .
C7 H7A 0.9706 .
C7 H7B 0.9688 .
C10 H10A 0.9692 .
C10 H10B 0.9716 .
C18 H18 0.9295 .
C12 H12A 0.9601 .
C12 H12B 0.9588 .
C12 H12C 0.9597 .
C8 H8A 0.9605 .
C8 H8B 0.9599 .
C8 H8C 0.9609 .
C4 H4 0.9302 .
C15 C16 1.355(16) .
C15 H15 0.9295 .
C16 H16 0.9308 .
C11 H11A 0.9602 .
C11 H11B 0.9589 .
C11 H11C 0.9615 .
C9 H9A 0.9592 .
C9 H9B 0.9608 .
C9 H9C 0.9596 .
S1 O35 1.423(10) .
S1 O34 1.431(10) .
S1 O33 1.439(7) .
S1 C19 1.800(12) .
Cl5 C22 1.757(15) .
Cl2 C20 1.82(3) .
Cl1 C20 1.72(2) .
O33 H33 0.9606 .
Cl4 C21 1.74(3) .
F2 C19 1.310(15) .
F3 C19 1.322(14) .
F1 C19 1.318(17) .
Cl3 C21 1.63(3) .
C20 H20A 0.9691 .
C20 H20B 0.9709 .
C22 Cl5 1.757(15) 4
C22 H22 0.9695 .
C21 H21A 0.9714 .
C21 H21B 0.9709 .

loop_
_geom_hbond_atom_site_label_D
_geom_hbond_atom_site_label_H
_geom_hbond_atom_site_label_A
_geom_hbond_distance_DH
_geom_hbond_distance_HA
_geom_hbond_distance_DA
_geom_hbond_angle_DHA
_geom_hbond_site_symmetry_A
O33 H33 O32 0.96 2.03 2.846(9) 142.2 .
O31 H31 O34 0.93 1.97 2.898(11) 173.8 .
O31 H31 S1 0.93 2.94 3.810(7) 156.9 .
N2 H2 O31 1.01 1.61 2.613(10) 176.5 .
O31 H31 S1 0.93 2.94 3.810(7) 156.9 .
O31 H31 O34 0.93 1.97 2.898(11) 173.8 .
N2 H2 O31 1.01 1.61 2.613(10) 176.5 .
C10 H10B O32 0.97 2.45 3.254(12) 140.4 .
C12 H12A O35 0.96 2.49 3.367(15) 151.1 7_665
C11 H11A O35 0.96 2.57 3.420(15) 148.3 7_665
C11 H11C O33 0.96 2.59 3.450(14) 149.6 .
O33 H33 O32 0.96 2.03 2.846(9) 142.2 .
C20 H20A O33 0.97 2.59 3.54(2) 168.9 .
